data_7243899
loop_
_publ_author_name
'Varaksina, Evgeniya A.'
'Kiskin, Mikhail A.'
'Lyssenko, Konstantin A.'
'Puntus, Lada N.'
'Korshunov, Vladislav M.'
'Silva, Gustavo S.'
'Freire, Ricardo O.'
'Taydakov, Ilya V.'

_publ_section_title
;
 Tuning the luminescence efficiency by perfluorination of side chains in
 Eu3+ complexes with \b-diketones of the thiophene series
;
_journal_name_full 'Physical Chemistry Chemical Physics'
_journal_paper_doi 10.1039/D1CP02951G
_journal_year 2021
_chemical_formula_moiety 'C42 H20 Eu F21 N2 O6 S3'
_chemical_formula_sum 'C42 H20 Eu F21 N2 O6 S3'
_chemical_formula_weight 1295.74
_space_group_crystal_system orthorhombic
_space_group_IT_number 61
_space_group_name_Hall '-P 2ac 2ab'
_space_group_name_H-M_alt 'P b c a'
_atom_sites_solution_hydrogens mixed
_atom_sites_solution_primary direct
_atom_sites_solution_secondary difmap
_audit_creation_method SHELXL-2018/3
_audit_update_record
;
2021-06-07 deposited with the CCDC.	2021-10-25 downloaded from the CCDC.
;
_cell_angle_alpha 90
_cell_angle_beta 90
_cell_angle_gamma 90
_cell_formula_units_Z 8
_cell_length_a 20.6112(6)
_cell_length_b 17.9832(5)
_cell_length_c 25.1758(8)
_cell_measurement_reflns_used 8932
_cell_measurement_temperature 120(2)
_cell_measurement_theta_max 28.2
_cell_measurement_theta_min 2.25
_cell_volume 9331.5(5)
_computing_cell_refinement 'SAINT (Bruker, 2019)'
_computing_data_collection '<i>APEX3</i> (Bruker, 2019)'
_computing_data_reduction 'SAINT (Bruker, 2019)'
_computing_molecular_graphics 'SHELXTL (Sheldrick, Acta Cryst., 2008, A64, 112-122)'
_computing_publication_material 'SHELXTL (Sheldrick, Acta Cryst., 2008, A64, 112-122)'
_computing_structure_refinement 'SHELXL-2018 (Sheldrick, Acta Cryst., 2015, C71, 3-8)'
_computing_structure_solution 'SHELXT, SHELXS-2013 (Sheldrick, Acta Cryst., 2015, A71, 3-8)'
_diffrn_ambient_temperature 120(2)
_diffrn_measured_fraction_theta_full 1.000
_diffrn_measured_fraction_theta_max 1.000
_diffrn_measurement_device_type 'Bruker D8 Quest with Photon III detector'
_diffrn_measurement_method '\f and \w shutterless scans'
_diffrn_radiation_type MoK\a
_diffrn_radiation_wavelength 0.71073
_diffrn_reflns_av_R_equivalents 0.0368
_diffrn_reflns_av_unetI/netI 0.0209
_diffrn_reflns_Laue_measured_fraction_full 1.000
_diffrn_reflns_Laue_measured_fraction_max 1.000
_diffrn_reflns_limit_h_max 26
_diffrn_reflns_limit_h_min -26
_diffrn_reflns_limit_k_max 23
_diffrn_reflns_limit_k_min -23
_diffrn_reflns_limit_l_max 32
_diffrn_reflns_limit_l_min -32
_diffrn_reflns_number 78170
_diffrn_reflns_point_group_measured_fraction_full 1.000
_diffrn_reflns_point_group_measured_fraction_max 1.000
_diffrn_reflns_theta_full 25.242
_diffrn_reflns_theta_max 27.499
_diffrn_reflns_theta_min 1.976
_diffrn_source 'micro-focus sealed X-ray tube'
_exptl_absorpt_coefficient_mu 1.612
_exptl_absorpt_correction_T_max 0.658
_exptl_absorpt_correction_T_min 0.495
_exptl_absorpt_correction_type multi-scan
_exptl_absorpt_process_details
;
 SADABS 2016/2: Krause, L., Herbst-Irmer, R., Sheldrick G.M. & Stalke D.,
 J. Appl. Cryst. 48 (2015) 3-10
;
_exptl_crystal_colour colorless
_exptl_crystal_density_diffrn 1.845
_exptl_crystal_description block
_exptl_crystal_F_000 5072
_exptl_crystal_preparation Luminescent
_exptl_crystal_size_max 0.372
_exptl_crystal_size_mid 0.314
_exptl_crystal_size_min 0.158
_refine_diff_density_max 2.020
_refine_diff_density_min -1.503
_refine_diff_density_rms 0.131
_refine_ls_extinction_method none
_refine_ls_goodness_of_fit_ref 1.100
_refine_ls_hydrogen_treatment constr
_refine_ls_matrix_type full
_refine_ls_number_parameters 743
_refine_ls_number_reflns 10719
_refine_ls_number_restraints 128
_refine_ls_restrained_S_all 1.100
_refine_ls_R_factor_all 0.0778
_refine_ls_R_factor_gt 0.0704
_refine_ls_shift/su_max 0.035
_refine_ls_shift/su_mean 0.002
_refine_ls_structure_factor_coef Fsqd
_refine_ls_weighting_details 'w=1/[\s^2^(Fo^2^)+(0.0524P)^2^+78.8996P] where P=(Fo^2^+2Fc^2^)/3'
_refine_ls_weighting_scheme calc
_refine_ls_wR_factor_gt 0.1583
_refine_ls_wR_factor_ref 0.1631
_reflns_Friedel_coverage 0.000
_reflns_number_gt 9531
_reflns_number_total 10719
_reflns_threshold_expression I>2\s(I)
_cod_data_source_file d1cp02951g2.cif
_cod_data_source_block b_a
_cod_database_code 7243899
_shelx_shelxl_version_number 2018/3
_shelx_space_group_comment
;
The symmetry employed for this shelxl refinement is uniquely defined
by the following loop, which should always be used as a source of
symmetry information in preference to the above space-group names.
They are only intended as comments.
;
_shelx_estimated_absorpt_t_min 0.585
_shelx_estimated_absorpt_t_max 0.785

loop_
_space_group_symop_operation_xyz
'x, y, z'
'-x+1/2, -y, z+1/2'
'-x, y+1/2, -z+1/2'
'x+1/2, -y+1/2, -z'
'-x, -y, -z'
'x-1/2, y, -z-1/2'
'x, -y-1/2, z-1/2'
'-x-1/2, y-1/2, z'

loop_
_atom_site_label
_atom_site_type_symbol
_atom_site_fract_x
_atom_site_fract_y
_atom_site_fract_z
_atom_site_U_iso_or_equiv
_atom_site_adp_type
_atom_site_occupancy
_atom_site_site_symmetry_order
_atom_site_calc_flag
_atom_site_refinement_flags_posn
_atom_site_refinement_flags_adp
_atom_site_refinement_flags_occupancy
_atom_site_disorder_assembly
_atom_site_disorder_group
Eu1 Eu 0.61916(2) 0.67468(2) 0.58264(2) 0.03080(10) Uani 1 1 d . . . . .
O1A O 0.6906(2) 0.5774(2) 0.56054(18) 0.0337(9) Uani 1 1 d . . . . .
O2A O 0.6259(2) 0.5929(3) 0.6554(2) 0.0426(11) Uani 1 1 d . . . . .
S1A S 0.77956(9) 0.51459(10) 0.48774(8) 0.0486(4) Uani 1 1 d . . . . .
F1A F 0.5953(2) 0.4881(3) 0.7289(2) 0.0695(14) Uani 1 1 d D . . . .
F2A F 0.6963(3) 0.4595(3) 0.73779(18) 0.0688(14) Uani 1 1 d D . . . .
C9Z C 0.6591(11) 0.5759(14) 0.7593(6) 0.058(3) Uani 0.336(5) 1 d D . P A 2
C10Z C 0.6684(7) 0.5551(8) 0.8188(5) 0.070(4) Uani 0.336(5) 1 d D . P A 2
F3Z F 0.7052(9) 0.6272(11) 0.7500(8) 0.086(2) Uani 0.336(5) 1 d D . P A 2
F4Z F 0.6096(16) 0.6246(16) 0.7572(8) 0.125(4) Uani 0.336(5) 1 d D . P A 2
F5Z F 0.6622(8) 0.6150(7) 0.8505(6) 0.083(2) Uani 0.336(5) 1 d D . P A 2
F6Z F 0.7264(6) 0.5245(9) 0.8301(7) 0.090(3) Uani 0.336(5) 1 d D . P A 2
F7Z F 0.6230(7) 0.5059(9) 0.8345(8) 0.103(3) Uani 0.336(5) 1 d D . P A 2
C9A C 0.6669(5) 0.5697(8) 0.7754(4) 0.058(3) Uani 0.664(5) 1 d D . P A 1
C10A C 0.6281(4) 0.6391(5) 0.7760(3) 0.070(4) Uani 0.664(5) 1 d D . P A 1
F3A F 0.7299(4) 0.5897(6) 0.7726(4) 0.086(2) Uani 0.664(5) 1 d D . P A 1
F4A F 0.6512(8) 0.5321(7) 0.8200(4) 0.125(4) Uani 0.664(5) 1 d D . P A 1
F5A F 0.6493(4) 0.6896(4) 0.7406(2) 0.083(2) Uani 0.664(5) 1 d D . P A 1
F6A F 0.5645(4) 0.6291(6) 0.7665(3) 0.090(3) Uani 0.664(5) 1 d D . P A 1
F7A F 0.6328(5) 0.6708(6) 0.8243(2) 0.103(3) Uani 0.664(5) 1 d D . P A 1
C1A C 0.7220(3) 0.5273(3) 0.5840(3) 0.0321(12) Uani 1 1 d . . . . .
C2A C 0.7140(3) 0.5105(3) 0.6382(3) 0.0364(13) Uani 1 1 d . . . . .
H2AA H 0.742157 0.475325 0.654397 0.044 Uiso 1 1 calc R U . . .
C3A C 0.6665(3) 0.5433(3) 0.6684(3) 0.0374(14) Uani 1 1 d . . . . .
C4A C 0.7667(3) 0.4837(3) 0.5506(3) 0.0332(13) Uani 1 1 d . . . . .
C5A C 0.7973(3) 0.4100(3) 0.5607(3) 0.0353(7) Uani 1 1 d . U . . .
H5AA H 0.795532 0.381717 0.592483 0.042 Uiso 1 1 calc R U . . .
C6A C 0.8297(3) 0.3909(4) 0.5130(2) 0.0353(7) Uani 1 1 d . U . . .
H6AA H 0.853850 0.346068 0.509687 0.042 Uiso 1 1 calc R U . . .
C7A C 0.8245(3) 0.4399(3) 0.4723(3) 0.0353(7) Uani 1 1 d . . . . .
H7AA H 0.844177 0.432663 0.438522 0.042 Uiso 1 1 calc R U . . .
C8A C 0.6558(2) 0.5157(3) 0.7254(3) 0.0495(18) Uani 1 1 d D . . . .
O1 O 0.68170(19) 0.7124(2) 0.50769(17) 0.0311(9) Uani 1 1 d . . . . .
O2 O 0.7181(2) 0.7209(3) 0.61466(19) 0.0461(12) Uani 1 1 d . . . . .
S1 S 0.70757(14) 0.70736(19) 0.39575(10) 0.0679(10) Uani 0.859(8) 1 d D . P B 1
C5 C 0.8283(4) 0.6886(10) 0.4245(5) 0.055(3) Uani 0.859(8) 1 d D . P B 1
H5A H 0.866234 0.682156 0.445333 0.066 Uiso 0.859(8) 1 calc R U P B 1
S1' S 0.8404(7) 0.690(3) 0.4237(11) 0.0679(10) Uani 0.141(8) 1 d D . P B 2
C5' C 0.734(2) 0.726(3) 0.3938(4) 0.055(3) Uani 0.141(8) 1 d D . P B 2
H5'A H 0.697712 0.758812 0.390925 0.066 Uiso 0.141(8) 1 calc R U P B 2
C1 C 0.7415(3) 0.7121(3) 0.4995(3) 0.0328(12) Uani 1 1 d . . . . .
C2 C 0.7892(3) 0.7164(4) 0.5400(3) 0.0386(14) Uani 1 1 d . . . . .
H2A H 0.833668 0.715268 0.530137 0.046 Uiso 1 1 calc R U . . .
C3 C 0.7737(3) 0.7220(5) 0.5927(3) 0.0498(18) Uani 1 1 d D . . . .
C4 C 0.7635(3) 0.7061(4) 0.4449(2) 0.0403(14) Uani 1 1 d D . . . .
C6 C 0.8249(5) 0.6829(5) 0.3673(4) 0.073(3) Uani 1 1 d D . . . .
H6A H 0.859002 0.671551 0.342662 0.088 Uiso 1 1 d R U . B .
C7 C 0.7646(6) 0.6919(6) 0.3481(4) 0.078(3) Uani 1 1 d D . . . .
H7A H 0.747279 0.680899 0.313550 0.093 Uiso 1 1 d R U . B .
C8' C 0.8227(6) 0.7663(9) 0.6274(5) 0.0399(19) Uani 0.287(4) 1 d D . P C 2
C9' C 0.8368(8) 0.7157(12) 0.6762(7) 0.043(2) Uani 0.287(4) 1 d D . P C 2
C10' C 0.8985(6) 0.7374(8) 0.7081(5) 0.052(3) Uani 0.287(4) 1 d D . P C 2
F1' F 0.8825(6) 0.7771(11) 0.6072(7) 0.0550(16) Uani 0.287(4) 1 d D . P C 2
F2' F 0.810(2) 0.8312(9) 0.6519(10) 0.076(3) Uani 0.287(4) 1 d D . P C 2
F3' F 0.7907(16) 0.7510(19) 0.7044(13) 0.067(2) Uani 0.287(4) 1 d D . P C 2
F4' F 0.840(2) 0.6424(13) 0.6545(13) 0.065(3) Uani 0.287(4) 1 d . . P C 2
F5' F 0.9001(8) 0.7004(8) 0.7544(5) 0.0695(19) Uani 0.287(4) 1 d D . P C 2
F6' F 0.9539(7) 0.7212(10) 0.6823(5) 0.071(2) Uani 0.287(4) 1 d D . P C 2
F7' F 0.9005(9) 0.8103(7) 0.7199(7) 0.075(2) Uani 0.287(4) 1 d D . P C 2
C8 C 0.8316(3) 0.7123(4) 0.6318(2) 0.0399(19) Uani 0.713(4) 1 d D . P C 1
C9 C 0.8227(3) 0.7671(4) 0.6790(2) 0.043(2) Uani 0.713(4) 1 d D . P C 1
C10 C 0.8883(3) 0.7818(3) 0.7074(2) 0.052(3) Uani 0.713(4) 1 d D . P C 1
F1 F 0.8884(2) 0.7292(4) 0.6080(3) 0.0550(16) Uani 0.713(4) 1 d D . P C 1
F2 F 0.8373(9) 0.6458(6) 0.6561(6) 0.076(3) Uani 0.713(4) 1 d D . P C 1
F3 F 0.7825(6) 0.7364(7) 0.7151(4) 0.067(2) Uani 0.713(4) 1 d D . P C 1
F4 F 0.8038(7) 0.8328(4) 0.6584(4) 0.065(3) Uani 0.713(4) 1 d D . P C 1
F5 F 0.9290(3) 0.8258(3) 0.6799(2) 0.0695(19) Uani 0.713(4) 1 d D . P C 1
F6 F 0.8770(3) 0.8162(4) 0.7539(2) 0.071(2) Uani 0.713(4) 1 d D . P C 1
F7 F 0.9211(3) 0.7190(3) 0.7184(3) 0.075(2) Uani 0.713(4) 1 d D . P C 1
O1B O 0.55631(18) 0.7638(2) 0.53524(18) 0.0327(9) Uani 1 1 d . . . . .
O2B O 0.5834(2) 0.7646(2) 0.64270(18) 0.0377(10) Uani 1 1 d . . . . .
S1B S 0.52071(10) 0.83423(11) 0.43681(8) 0.0530(5) Uani 1 1 d . . . . .
F1B F 0.5327(3) 0.8110(3) 0.7329(2) 0.0865(19) Uani 1 1 d D . . . .
F2B F 0.4858(2) 0.9046(3) 0.6944(2) 0.0772(16) Uani 1 1 d D . . . .
F3B F 0.6166(14) 0.9509(14) 0.6620(8) 0.082(5) Uani 0.408(7) 1 d D U P D 1
F4B F 0.6438(6) 0.8637(7) 0.7246(5) 0.064(2) Uani 0.408(7) 1 d D U P D 1
F5B F 0.5630(6) 0.9385(9) 0.7876(8) 0.117(4) Uani 0.408(7) 1 d D U P D 1
F7B F 0.5547(6) 1.0292(9) 0.7320(6) 0.120(4) Uani 0.408(7) 1 d D U P D 1
C10B C 0.5913(5) 0.9701(7) 0.7452(6) 0.097(6) Uani 0.408(7) 1 d D . P D 1
F3H F 0.5952(9) 0.9678(8) 0.6701(6) 0.082(5) Uani 0.592(7) 1 d D U P D 2
F4H F 0.6567(3) 0.8768(6) 0.6960(4) 0.064(2) Uani 0.592(7) 1 d D U P D 2
F5H F 0.5474(6) 0.9734(9) 0.7766(7) 0.117(4) Uani 0.592(7) 1 d D U P D 2
F7H F 0.6201(7) 0.8966(8) 0.7948(5) 0.120(4) Uani 0.592(7) 1 d D U P D 2
C10H C 0.6059(7) 0.9506(11) 0.7596(6) 0.097(6) Uani 0.592(7) 1 d D . P D 2
F6B F 0.6491(3) 0.9966(5) 0.7613(3) 0.125(3) Uani 1 1 d D . . . .
C1B C 0.5230(2) 0.8206(3) 0.5451(3) 0.0308(12) Uani 1 1 d . . . . .
C2B C 0.5140(3) 0.8492(3) 0.5969(3) 0.0367(14) Uani 1 1 d . . . . .
H2BA H 0.485332 0.889930 0.601904 0.044 Uiso 1 1 calc R U . . .
C3B C 0.5456(3) 0.8197(4) 0.6403(3) 0.0365(13) Uani 1 1 d . . . . .
C4B C 0.4961(3) 0.8605(3) 0.4994(3) 0.0318(12) Uani 1 1 d . . . . .
C5B C 0.4508(3) 0.9236(3) 0.4996(3) 0.0440(17) Uani 1 1 d . . . . .
H5BA H 0.430608 0.945749 0.529575 0.053 Uiso 1 1 calc R U . . .
C6B C 0.4436(4) 0.9448(4) 0.4448(4) 0.0518(19) Uani 1 1 d . . . . .
H6BA H 0.417037 0.985523 0.434490 0.062 Uiso 1 1 calc R U . . .
C7B C 0.4766(4) 0.9037(4) 0.4089(3) 0.0511(18) Uani 1 1 d . . . . .
H7BA H 0.475274 0.912825 0.371769 0.061 Uiso 1 1 calc R U . . .
C8B C 0.5389(3) 0.8611(4) 0.6935(3) 0.0527(19) Uani 1 1 d D . . . .
C9B C 0.5996(3) 0.9117(4) 0.7054(3) 0.060(2) Uani 1 1 d D . . . .
N1 N 0.4996(3) 0.6349(3) 0.5995(3) 0.0445(14) Uani 1 1 d . . . . .
N2 N 0.5617(2) 0.6046(3) 0.5075(2) 0.0339(11) Uani 1 1 d . . . . .
C1P C 0.4698(4) 0.6439(4) 0.6460(4) 0.057(2) Uani 1 1 d . . . . .
H1PA H 0.495154 0.652924 0.676856 0.068 Uiso 1 1 calc R U . . .
C2P C 0.4015(4) 0.6402(5) 0.6508(5) 0.075(3) Uani 1 1 d . . . . .
H2PA H 0.381646 0.643991 0.684776 0.090 Uiso 1 1 calc R U . . .
C3P C 0.3649(4) 0.6315(5) 0.6073(5) 0.075(3) Uani 1 1 d . . . . .
H3PA H 0.318905 0.632280 0.610009 0.089 Uiso 1 1 calc R U . . .
C4P C 0.3942(3) 0.6212(4) 0.5580(4) 0.060(2) Uani 1 1 d . . . . .
C5P C 0.3602(4) 0.6101(5) 0.5089(5) 0.077(3) Uani 1 1 d . . . . .
H5PA H 0.314217 0.614029 0.508930 0.092 Uiso 1 1 calc R U . . .
C6P C 0.3901(4) 0.5945(4) 0.4635(5) 0.069(3) Uani 1 1 d . . . . .
H6PA H 0.365231 0.586161 0.432288 0.083 Uiso 1 1 calc R U . . .
C7P C 0.4598(4) 0.5902(3) 0.4612(4) 0.051(2) Uani 1 1 d . . . . .
C8P C 0.4934(5) 0.5698(4) 0.4162(4) 0.065(3) Uani 1 1 d . . . . .
H8PA H 0.470412 0.558541 0.384522 0.078 Uiso 1 1 calc R U . . .
C9P C 0.5598(4) 0.5658(4) 0.4170(3) 0.056(2) Uani 1 1 d . . . . .
H9PA H 0.583325 0.550415 0.386423 0.067 Uiso 1 1 calc R U . . .
C10P C 0.5920(3) 0.5850(3) 0.4643(3) 0.0428(16) Uani 1 1 d . . . . .
H10A H 0.638114 0.583606 0.464727 0.051 Uiso 1 1 calc R U . . .
C11P C 0.4633(3) 0.6218(3) 0.5558(4) 0.0465(18) Uani 1 1 d . . . . .
C12P C 0.4961(3) 0.6057(3) 0.5077(3) 0.0417(16) Uani 1 1 d . . . . .

loop_
_atom_site_aniso_label
_atom_site_aniso_U_11
_atom_site_aniso_U_22
_atom_site_aniso_U_33
_atom_site_aniso_U_23
_atom_site_aniso_U_13
_atom_site_aniso_U_12
Eu1 0.02304(15) 0.02269(15) 0.04666(18) 0.00189(12) -0.00351(12) 0.00347(10)
O1A 0.031(2) 0.025(2) 0.046(2) 0.0056(17) -0.0039(18) 0.0077(16)
O2A 0.037(2) 0.037(2) 0.054(3) 0.009(2) 0.001(2) 0.0035(19)
S1A 0.0415(9) 0.0323(8) 0.0720(12) 0.0026(8) 0.0053(8) 0.0068(7)
F1A 0.071(3) 0.070(3) 0.068(3) 0.024(3) 0.001(2) -0.034(3)
F2A 0.100(4) 0.059(3) 0.047(3) 0.014(2) -0.011(3) 0.020(3)
C9Z 0.091(8) 0.057(6) 0.025(7) 0.001(5) -0.005(6) -0.009(5)
C10Z 0.102(11) 0.070(8) 0.037(6) 0.002(6) -0.004(6) 0.006(8)
F3Z 0.071(5) 0.091(7) 0.094(6) -0.021(5) -0.031(4) -0.006(4)
F4Z 0.206(13) 0.124(9) 0.044(5) 0.016(5) 0.014(6) 0.030(9)
F5Z 0.124(7) 0.071(5) 0.053(4) -0.003(3) 0.011(4) -0.022(5)
F6Z 0.082(6) 0.119(7) 0.070(5) -0.003(5) 0.008(4) -0.022(5)
F7Z 0.143(9) 0.111(8) 0.055(5) -0.024(5) 0.008(5) -0.004(6)
C9A 0.091(8) 0.057(6) 0.025(7) 0.001(5) -0.005(6) -0.009(5)
C10A 0.102(11) 0.070(8) 0.037(6) 0.002(6) -0.004(6) 0.006(8)
F3A 0.071(5) 0.091(7) 0.094(6) -0.021(5) -0.031(4) -0.006(4)
F4A 0.206(13) 0.124(9) 0.044(5) 0.016(5) 0.014(6) 0.030(9)
F5A 0.124(7) 0.071(5) 0.053(4) -0.003(3) 0.011(4) -0.022(5)
F6A 0.082(6) 0.119(7) 0.070(5) -0.003(5) 0.008(4) -0.022(5)
F7A 0.143(9) 0.111(8) 0.055(5) -0.024(5) 0.008(5) -0.004(6)
C1A 0.025(3) 0.020(2) 0.051(3) 0.001(2) -0.010(2) 0.000(2)
C2A 0.033(3) 0.028(3) 0.048(4) 0.005(3) -0.011(3) -0.002(2)
C3A 0.037(3) 0.028(3) 0.046(4) 0.008(3) -0.010(3) -0.006(2)
C4A 0.022(3) 0.020(3) 0.058(4) 0.002(2) -0.010(2) -0.001(2)
C5A 0.0331(9) 0.0344(9) 0.0385(9) -0.0008(7) -0.0009(7) -0.0005(7)
C6A 0.0331(9) 0.0344(9) 0.0385(9) -0.0008(7) -0.0009(7) -0.0005(7)
C7A 0.0331(9) 0.0344(9) 0.0385(9) -0.0008(7) -0.0009(7) -0.0005(7)
C8A 0.055(4) 0.035(3) 0.058(4) 0.013(3) -0.013(4) -0.009(3)
O1 0.0263(19) 0.0209(18) 0.046(2) 0.0062(17) -0.0021(17) 0.0065(15)
O2 0.024(2) 0.064(3) 0.050(3) -0.010(2) -0.0017(19) -0.006(2)
S1 0.0599(16) 0.095(2) 0.0485(14) 0.0147(13) -0.0060(11) -0.0111(14)
C5 0.080(8) 0.032(4) 0.055(6) 0.006(4) 0.006(6) -0.007(6)
S1' 0.0599(16) 0.095(2) 0.0485(14) 0.0147(13) -0.0060(11) -0.0111(14)
C5' 0.080(8) 0.032(4) 0.055(6) 0.006(4) 0.006(6) -0.007(6)
C1 0.034(3) 0.015(2) 0.049(3) 0.003(2) 0.002(3) 0.003(2)
C2 0.023(3) 0.041(3) 0.051(4) -0.002(3) 0.002(3) 0.000(2)
C3 0.024(3) 0.079(5) 0.046(4) -0.005(4) -0.008(3) -0.004(3)
C4 0.043(4) 0.032(3) 0.045(4) 0.006(3) -0.001(3) -0.001(3)
C6 0.077(6) 0.058(5) 0.084(7) 0.001(5) 0.026(5) -0.001(5)
C7 0.093(8) 0.094(8) 0.046(5) 0.002(5) 0.008(5) -0.015(6)
C8' 0.031(4) 0.031(4) 0.058(5) 0.001(4) -0.003(4) 0.003(3)
C9' 0.047(5) 0.046(5) 0.035(4) 0.007(4) -0.004(4) -0.012(4)
C10' 0.058(6) 0.045(6) 0.054(5) 0.001(5) -0.007(5) -0.016(6)
F1' 0.025(2) 0.075(5) 0.064(3) -0.012(4) -0.002(2) 0.000(3)
F2' 0.070(6) 0.042(4) 0.117(7) 0.046(5) -0.023(5) -0.001(4)
F3' 0.045(4) 0.117(7) 0.039(6) 0.020(4) 0.016(3) -0.023(4)
F4' 0.061(5) 0.041(4) 0.092(6) -0.041(4) -0.033(4) 0.017(3)
F5' 0.065(4) 0.089(5) 0.055(4) 0.022(3) -0.016(3) -0.026(4)
F6' 0.070(4) 0.105(6) 0.039(3) 0.006(3) -0.011(3) -0.021(4)
F7' 0.066(4) 0.075(5) 0.083(5) 0.034(4) -0.034(4) -0.003(4)
C8 0.031(4) 0.031(4) 0.058(5) 0.001(4) -0.003(4) 0.003(3)
C9 0.047(5) 0.046(5) 0.035(4) 0.007(4) -0.004(4) -0.012(4)
C10 0.058(6) 0.045(6) 0.054(5) 0.001(5) -0.007(5) -0.016(6)
F1 0.025(2) 0.075(5) 0.064(3) -0.012(4) -0.002(2) 0.000(3)
F2 0.070(6) 0.042(4) 0.117(7) 0.046(5) -0.023(5) -0.001(4)
F3 0.045(4) 0.117(7) 0.039(6) 0.020(4) 0.016(3) -0.023(4)
F4 0.061(5) 0.041(4) 0.092(6) -0.041(4) -0.033(4) 0.017(3)
F5 0.065(4) 0.089(5) 0.055(4) 0.022(3) -0.016(3) -0.026(4)
F6 0.070(4) 0.105(6) 0.039(3) 0.006(3) -0.011(3) -0.021(4)
F7 0.066(4) 0.075(5) 0.083(5) 0.034(4) -0.034(4) -0.003(4)
O1B 0.0210(18) 0.0222(18) 0.055(3) -0.0046(18) -0.0037(17) 0.0038(15)
O2B 0.029(2) 0.038(2) 0.046(2) -0.0023(19) 0.0006(18) 0.0045(18)
S1B 0.0534(11) 0.0474(10) 0.0582(11) -0.0052(8) -0.0206(9) 0.0113(8)
F1B 0.117(5) 0.085(4) 0.057(3) 0.012(3) 0.045(3) 0.014(3)
F2B 0.060(3) 0.098(4) 0.073(3) -0.031(3) 0.017(3) 0.031(3)
F3B 0.098(11) 0.074(7) 0.073(5) 0.005(6) -0.018(5) -0.026(7)
F4B 0.046(4) 0.089(5) 0.058(5) -0.028(5) -0.003(4) 0.012(3)
F5B 0.087(6) 0.164(11) 0.099(7) -0.051(8) 0.019(6) 0.047(7)
F7B 0.152(9) 0.129(8) 0.078(6) -0.016(6) -0.013(6) 0.021(7)
C10B 0.126(15) 0.128(15) 0.037(10) -0.021(10) 0.013(10) -0.001(12)
F3H 0.098(11) 0.074(7) 0.073(5) 0.005(6) -0.018(5) -0.026(7)
F4H 0.046(4) 0.089(5) 0.058(5) -0.028(5) -0.003(4) 0.012(3)
F5H 0.087(6) 0.164(11) 0.099(7) -0.051(8) 0.019(6) 0.047(7)
F7H 0.152(9) 0.129(8) 0.078(6) -0.016(6) -0.013(6) 0.021(7)
C10H 0.126(15) 0.128(15) 0.037(10) -0.021(10) 0.013(10) -0.001(12)
F6B 0.096(5) 0.166(8) 0.114(6) -0.080(6) -0.018(4) -0.008(5)
C1B 0.016(2) 0.022(3) 0.054(4) 0.005(2) 0.001(2) -0.003(2)
C2B 0.025(3) 0.032(3) 0.054(4) 0.003(3) 0.009(3) 0.006(2)
C3B 0.026(3) 0.036(3) 0.047(3) -0.002(3) 0.013(3) -0.004(2)
C4B 0.019(2) 0.021(2) 0.055(4) -0.001(2) -0.001(2) 0.000(2)
C5B 0.040(3) 0.024(3) 0.068(5) 0.020(3) -0.020(3) -0.006(3)
C6B 0.043(4) 0.029(3) 0.084(6) 0.004(3) -0.012(4) 0.007(3)
C7B 0.052(4) 0.039(4) 0.062(5) 0.007(3) -0.024(4) 0.003(3)
C8B 0.052(4) 0.058(5) 0.048(4) 0.004(4) 0.016(3) 0.015(4)
C9B 0.063(5) 0.072(6) 0.043(4) -0.011(4) -0.003(4) 0.010(4)
N1 0.030(3) 0.031(3) 0.073(4) 0.009(3) -0.002(3) -0.001(2)
N2 0.033(3) 0.018(2) 0.050(3) -0.002(2) -0.010(2) 0.0023(19)
C1P 0.041(4) 0.049(4) 0.081(6) 0.014(4) 0.017(4) -0.001(3)
C2P 0.045(5) 0.064(6) 0.116(8) 0.023(6) 0.032(5) 0.004(4)
C3P 0.031(4) 0.046(5) 0.146(10) 0.020(5) 0.016(5) -0.001(3)
C4P 0.030(3) 0.025(3) 0.124(8) 0.008(4) -0.012(4) -0.004(3)
C5P 0.030(4) 0.039(4) 0.162(11) -0.002(6) -0.028(5) -0.003(3)
C6P 0.052(5) 0.022(3) 0.134(9) 0.003(4) -0.055(6) -0.004(3)
C7P 0.055(4) 0.018(3) 0.081(6) 0.003(3) -0.030(4) -0.002(3)
C8P 0.077(6) 0.032(4) 0.085(6) 0.010(4) -0.054(5) -0.009(4)
C9P 0.073(5) 0.037(4) 0.057(4) -0.002(3) -0.026(4) 0.005(4)
C10P 0.045(4) 0.027(3) 0.056(4) 0.004(3) -0.019(3) 0.000(3)
C11P 0.028(3) 0.018(3) 0.094(6) 0.013(3) -0.009(3) -0.004(2)
C12P 0.034(3) 0.014(2) 0.077(5) 0.003(3) -0.023(3) -0.001(2)

loop_
_atom_type_symbol
_atom_type_description
_atom_type_scat_dispersion_real
_atom_type_scat_dispersion_imag
_atom_type_scat_source
C C 0.0033 0.0016 'International Tables Vol C Tables 4.2.6.8 and 6.1.1.4'
H H 0.0000 0.0000 'International Tables Vol C Tables 4.2.6.8 and 6.1.1.4'
N N 0.0061 0.0033 'International Tables Vol C Tables 4.2.6.8 and 6.1.1.4'
O O 0.0106 0.0060 'International Tables Vol C Tables 4.2.6.8 and 6.1.1.4'
F F 0.0171 0.0103 'International Tables Vol C Tables 4.2.6.8 and 6.1.1.4'
S S 0.1246 0.1234 'International Tables Vol C Tables 4.2.6.8 and 6.1.1.4'
Eu Eu -0.1578 3.6682 'International Tables Vol C Tables 4.2.6.8 and 6.1.1.4'

loop_
_geom_angle_atom_site_label_1
_geom_angle_atom_site_label_2
_geom_angle_atom_site_label_3
_geom_angle
_geom_angle_site_symmetry_1
_geom_angle_site_symmetry_3
_geom_angle_publ_flag
O2B Eu1 O2 78.83(16) . . ?
O2B Eu1 O1A 150.01(15) . . ?
O2 Eu1 O1A 78.52(16) . . ?
O2B Eu1 O2A 86.99(16) . . ?
O2 Eu1 O2A 84.43(17) . . ?
O1A Eu1 O2A 71.48(15) . . ?
O2B Eu1 O1B 71.73(15) . . ?
O2 Eu1 O1B 114.00(16) . . ?
O1A Eu1 O1B 136.23(15) . . ?
O2A Eu1 O1B 147.44(15) . . ?
O2B Eu1 O1 119.12(14) . . ?
O2 Eu1 O1 72.60(16) . . ?
O1A Eu1 O1 71.72(14) . . ?
O2A Eu1 O1 139.65(14) . . ?
O1B Eu1 O1 72.90(14) . . ?
O2B Eu1 N2 132.29(15) . . ?
O2 Eu1 N2 146.10(17) . . ?
O1A Eu1 N2 75.47(15) . . ?
O2A Eu1 N2 107.10(17) . . ?
O1B Eu1 N2 73.12(14) . . ?
O1 Eu1 N2 78.80(16) . . ?
O2B Eu1 N1 77.60(17) . . ?
O2 Eu1 N1 149.92(19) . . ?
O1A Eu1 N1 115.27(16) . . ?
O2A Eu1 N1 75.94(17) . . ?
O1B Eu1 N1 75.59(16) . . ?
O1 Eu1 N1 136.03(17) . . ?
N2 Eu1 N1 63.08(19) . . ?
C1A O1A Eu1 138.1(4) . . ?
C3A O2A Eu1 132.9(4) . . ?
C7A S1A C4A 92.4(3) . . ?
F4Z C9Z F3Z 95(2) . . ?
F4Z C9Z C8A 116.6(18) . . ?
F3Z C9Z C8A 117.7(18) . . ?
F4Z C9Z C10Z 106.7(19) . . ?
F3Z C9Z C10Z 104.2(17) . . ?
C8A C9Z C10Z 114.5(15) . . ?
F7Z C10Z F5Z 106.7(5) . . ?
F7Z C10Z F6Z 106.7(5) . . ?
F5Z C10Z F6Z 106.6(5) . . ?
F7Z C10Z C9Z 110.8(14) . . ?
F5Z C10Z C9Z 111.5(15) . . ?
F6Z C10Z C9Z 114.2(15) . . ?
F3A C9A F4A 114.0(12) . . ?
F3A C9A C10A 107.2(10) . . ?
F4A C9A C10A 106.5(11) . . ?
F3A C9A C8A 104.9(9) . . ?
F4A C9A C8A 108.3(10) . . ?
C10A C9A C8A 116.1(7) . . ?
F6A C10A F5A 106.8(5) . . ?
F6A C10A F7A 106.7(5) . . ?
F5A C10A F7A 106.8(5) . . ?
F6A C10A C9A 114.3(8) . . ?
F5A C10A C9A 112.7(7) . . ?
F7A C10A C9A 109.1(8) . . ?
O1A C1A C2A 123.3(6) . . ?
O1A C1A C4A 115.8(6) . . ?
C2A C1A C4A 120.9(5) . . ?
C3A C2A C1A 121.9(6) . . ?
C3A C2A H2AA 119.1 . . ?
C1A C2A H2AA 119.1 . . ?
O2A C3A C2A 129.1(6) . . ?
O2A C3A C8A 112.0(6) . . ?
C2A C3A C8A 118.8(5) . . ?
C1A C4A C5A 129.9(6) . . ?
C1A C4A S1A 117.1(4) . . ?
C5A C4A S1A 112.5(5) . . ?
C6A C5A C4A 105.8(6) . . ?
C6A C5A H5AA 127.1 . . ?
C4A C5A H5AA 127.1 . . ?
C7A C6A C5A 116.4(6) . . ?
C7A C6A H6AA 121.8 . . ?
C5A C6A H6AA 121.8 . . ?
C6A C7A S1A 112.9(5) . . ?
C6A C7A H7AA 123.6 . . ?
S1A C7A H7AA 123.6 . . ?
F1A C8A F2A 106.3(5) . . ?
F1A C8A C9Z 107.2(11) . . ?
F2A C8A C9Z 114.4(10) . . ?
F1A C8A C3A 108.4(5) . . ?
F2A C8A C3A 111.7(6) . . ?
C9Z C8A C3A 108.6(7) . . ?
F1A C8A C9A 107.7(6) . . ?
F2A C8A C9A 100.5(6) . . ?
C3A C8A C9A 121.1(5) . . ?
C1 O1 Eu1 131.5(4) . . ?
C3 O2 Eu1 129.7(4) . . ?
C4 S1 C7 92.5(4) . . ?
C6 C5 C4 108.8(9) . . ?
C6 C5 H5A 125.6 . . ?
C4 C5 H5A 125.6 . . ?
C6 S1' C4 96.7(13) . . ?
C7 C5' C4 114.0(10) . . ?
C7 C5' H5'A 123.0 . . ?
C4 C5' H5'A 123.0 . . ?
O1 C1 C2 124.4(6) . . ?
O1 C1 C4 117.6(5) . . ?
C2 C1 C4 118.0(5) . . ?
C3 C2 C1 122.6(6) . . ?
C3 C2 H2A 118.7 . . ?
C1 C2 H2A 118.7 . . ?
O2 C3 C2 129.1(6) . . ?
O2 C3 C8' 110.4(7) . . ?
C2 C3 C8' 115.5(8) . . ?
O2 C3 C8 114.4(6) . . ?
C2 C3 C8 115.2(6) . . ?
C1 C4 C5 129.3(7) . . ?
C1 C4 C5' 132.9(10) . . ?
C1 C4 S1 118.6(4) . . ?
C5 C4 S1 111.5(7) . . ?
C1 C4 S1' 127.0(11) . . ?
C5' C4 S1' 98.9(17) . . ?
C7 C6 C5 113.3(9) . . ?
C7 C6 S1' 122.8(8) . . ?
C7 C6 H6A 118.1 . . ?
C5 C6 H6A 128.6 . . ?
S1' C6 H6A 119.1 . . ?
C6 C7 C5' 99.7(15) . . ?
C6 C7 S1 113.8(8) . . ?
C6 C7 H7A 130.2 . . ?
C5' C7 H7A 130.0 . . ?
S1 C7 H7A 114.5 . . ?
F2' C8' F1' 103(2) . . ?
F2' C8' C9' 100.6(16) . . ?
F1' C8' C9' 102.2(15) . . ?
F2' C8' C3 125(2) . . ?
F1' C8' C3 117.1(11) . . ?
C9' C8' C3 105.4(9) . . ?
F3' C9' F4' 132(3) . . ?
F3' C9' C10' 101(2) . . ?
F4' C9' C10' 113(2) . . ?
F3' C9' C8' 90.5(17) . . ?
F4' C9' C8' 104.3(18) . . ?
C10' C9' C8' 114.5(12) . . ?
F5' C10' F6' 106.9(5) . . ?
F5' C10' F7' 106.9(5) . . ?
F6' C10' F7' 106.9(5) . . ?
F5' C10' C9' 110.1(12) . . ?
F6' C10' C9' 113.0(13) . . ?
F7' C10' C9' 112.6(14) . . ?
F2 C8 F1 109.0(10) . . ?
F2 C8 C9 103.2(9) . . ?
F1 C8 C9 107.4(5) . . ?
F2 C8 C3 116.9(9) . . ?
F1 C8 C3 111.0(5) . . ?
C9 C8 C3 108.8(6) . . ?
F3 C9 F4 116.2(10) . . ?
F3 C9 C10 107.0(8) . . ?
F4 C9 C10 106.3(7) . . ?
F3 C9 C8 109.2(7) . . ?
F4 C9 C8 107.3(5) . . ?
C10 C9 C8 110.9(6) . . ?
F6 C10 F7 107.1(4) . . ?
F6 C10 F5 106.6(4) . . ?
F7 C10 F5 106.7(4) . . ?
F6 C10 C9 109.2(6) . . ?
F7 C10 C9 112.9(5) . . ?
F5 C10 C9 113.9(5) . . ?
C1B O1B Eu1 138.2(4) . . ?
C3B O2B Eu1 135.1(4) . . ?
C7B S1B C4B 91.1(4) . . ?
F5B C10B F7B 106.8(6) . . ?
F5B C10B F6B 107.1(6) . . ?
F7B C10B F6B 107.0(6) . . ?
F5B C10B C9B 106.9(13) . . ?
F7B C10B C9B 117.6(11) . . ?
F6B C10B C9B 111.0(9) . . ?
F6B C10H F5H 116.0(17) . . ?
F6B C10H F7H 108.0(14) . . ?
F5H C10H F7H 101.9(13) . . ?
F6B C10H C9B 113.7(10) . . ?
F5H C10H C9B 110.1(14) . . ?
F7H C10H C9B 105.9(13) . . ?
O1B C1B C2B 123.4(6) . . ?
O1B C1B C4B 116.7(6) . . ?
C2B C1B C4B 119.8(5) . . ?
C3B C2B C1B 122.0(5) . . ?
C3B C2B H2BA 119.0 . . ?
C1B C2B H2BA 119.0 . . ?
O2B C3B C2B 129.2(6) . . ?
O2B C3B C8B 113.1(6) . . ?
C2B C3B C8B 117.6(5) . . ?
C1B C4B C5B 128.0(6) . . ?
C1B C4B S1B 118.2(4) . . ?
C5B C4B S1B 113.7(5) . . ?
C6B C5B C4B 105.5(7) . . ?
C6B C5B H5BA 127.2 . . ?
C4B C5B H5BA 127.2 . . ?
C7B C6B C5B 116.3(6) . . ?
C7B C6B H6BA 121.8 . . ?
C5B C6B H6BA 121.8 . . ?
C6B C7B S1B 113.3(6) . . ?
C6B C7B H7BA 123.3 . . ?
S1B C7B H7BA 123.3 . . ?
F1B C8B F2B 107.4(6) . . ?
F1B C8B C3B 109.1(6) . . ?
F2B C8B C3B 111.5(6) . . ?
F1B C8B C9B 108.8(6) . . ?
F2B C8B C9B 107.9(6) . . ?
C3B C8B C9B 111.9(5) . . ?
F4B C9B F3B 116.9(13) . . ?
F3H C9B F4H 106.9(10) . . ?
F4B C9B C10B 107.1(9) . . ?
F3B C9B C10B 102.1(16) . . ?
F3H C9B C10H 104.5(11) . . ?
F4H C9B C10H 106.9(7) . . ?
F4B C9B C8B 103.6(8) . . ?
F3B C9B C8B 110.8(15) . . ?
F3H C9B C8B 104.7(10) . . ?
F4H C9B C8B 112.9(7) . . ?
C10B C9B C8B 116.9(6) . . ?
C10H C9B C8B 119.9(8) . . ?
C1P N1 C11P 118.9(6) . . ?
C1P N1 Eu1 123.1(5) . . ?
C11P N1 Eu1 116.0(5) . . ?
C10P N2 C12P 119.0(6) . . ?
C10P N2 Eu1 121.8(4) . . ?
C12P N2 Eu1 117.0(4) . . ?
N1 C1P C2P 121.9(9) . . ?
N1 C1P H1PA 119.1 . . ?
C2P C1P H1PA 119.1 . . ?
C3P C2P C1P 119.7(10) . . ?
C3P C2P H2PA 120.1 . . ?
C1P C2P H2PA 120.1 . . ?
C2P C3P C4P 120.0(8) . . ?
C2P C3P H3PA 120.0 . . ?
C4P C3P H3PA 120.0 . . ?
C3P C4P C11P 118.0(9) . . ?
C3P C4P C5P 124.9(8) . . ?
C11P C4P C5P 117.1(9) . . ?
C6P C5P C4P 122.9(8) . . ?
C6P C5P H5PA 118.5 . . ?
C4P C5P H5PA 118.5 . . ?
C5P C6P C7P 120.6(8) . . ?
C5P C6P H6PA 119.7 . . ?
C7P C6P H6PA 119.7 . . ?
C8P C7P C12P 117.7(7) . . ?
C8P C7P C6P 123.3(8) . . ?
C12P C7P C6P 118.9(9) . . ?
C9P C8P C7P 120.4(7) . . ?
C9P C8P H8PA 119.8 . . ?
C7P C8P H8PA 119.8 . . ?
C8P C9P C10P 118.0(9) . . ?
C8P C9P H9PA 121.0 . . ?
C10P C9P H9PA 121.0 . . ?
N2 C10P C9P 123.1(7) . . ?
N2 C10P H10A 118.4 . . ?
C9P C10P H10A 118.4 . . ?
N1 C11P C12P 118.0(6) . . ?
N1 C11P C4P 121.4(8) . . ?
C12P C11P C4P 120.6(8) . . ?
N2 C12P C11P 118.8(6) . . ?
N2 C12P C7P 121.6(7) . . ?
C11P C12P C7P 119.6(7) . . ?

loop_
_geom_bond_atom_site_label_1
_geom_bond_atom_site_label_2
_geom_bond_distance
_geom_bond_site_symmetry_2
_geom_bond_publ_flag
Eu1 O2B 2.333(4) . ?
Eu1 O2 2.345(4) . ?
Eu1 O1A 2.353(4) . ?
Eu1 O2A 2.353(5) . ?
Eu1 O1B 2.381(4) . ?
Eu1 O1 2.384(4) . ?
Eu1 N2 2.562(5) . ?
Eu1 N1 2.602(5) . ?
O1A C1A 1.257(7) . ?
O2A C3A 1.266(7) . ?
S1A C7A 1.678(6) . ?
S1A C4A 1.697(7) . ?
F1A C8A 1.346(4) . ?
F2A C8A 1.349(4) . ?
C9Z F4Z 1.346(5) . ?
C9Z F3Z 1.346(5) . ?
C9Z C8A 1.38(3) . ?
C9Z C10Z 1.555(7) . ?
C10Z F7Z 1.345(5) . ?
C10Z F5Z 1.346(5) . ?
C10Z F6Z 1.346(5) . ?
C9A F3A 1.349(5) . ?
C9A F4A 1.350(5) . ?
C9A C10A 1.482(18) . ?
C9A C8A 1.607(15) . ?
C10A F6A 1.345(5) . ?
C10A F5A 1.345(5) . ?
C10A F7A 1.346(5) . ?
C1A C2A 1.409(9) . ?
C1A C4A 1.473(8) . ?
C2A C3A 1.372(9) . ?
C2A H2AA 0.9500 . ?
C3A C8A 1.533(9) . ?
C4A C5A 1.490(8) . ?
C5A C6A 1.416(9) . ?
C5A H5AA 0.9500 . ?
C6A C7A 1.356(9) . ?
C6A H6AA 0.9500 . ?
C7A H7AA 0.9500 . ?
O1 C1 1.251(7) . ?
O2 C3 1.272(8) . ?
S1 C4 1.692(4) . ?
S1 C7 1.703(10) . ?
C5 C6 1.444(10) . ?
C5 C4 1.464(4) . ?
C5 H5A 0.9500 . ?
S1' C6 1.46(4) . ?
S1' C4 1.696(5) . ?
C5' C7 1.452(10) . ?
C5' C4 1.471(4) . ?
C5' H5'A 0.9500 . ?
C1 C2 1.417(9) . ?
C1 C4 1.451(8) . ?
C2 C3 1.369(10) . ?
C2 H2A 0.9500 . ?
C3 C8' 1.557(7) . ?
C3 C8 1.557(6) . ?
C6 C7 1.343(15) . ?
C6 H6A 0.9599 . ?
C7 H7A 0.9599 . ?
C8' F2' 1.347(5) . ?
C8' F1' 1.347(5) . ?
C8' C9' 1.554(7) . ?
C9' F3' 1.346(4) . ?
C9' F4' 1.43(3) . ?
C9' C10' 1.553(7) . ?
C10' F5' 1.344(5) . ?
C10' F6' 1.344(5) . ?
C10' F7' 1.345(5) . ?
C8 F2 1.348(4) . ?
C8 F1 1.351(4) . ?
C8 C9 1.554(6) . ?
C9 F3 1.348(4) . ?
C9 F4 1.347(4) . ?
C9 C10 1.553(6) . ?
C10 F6 1.343(3) . ?
C10 F7 1.344(3) . ?
C10 F5 1.345(3) . ?
O1B C1B 1.256(7) . ?
O2B C3B 1.262(7) . ?
S1B C7B 1.697(7) . ?
S1B C4B 1.721(7) . ?
F1B C8B 1.345(4) . ?
F2B C8B 1.347(4) . ?
F3B C9B 1.346(5) . ?
F4B C9B 1.346(5) . ?
F5B C10B 1.344(5) . ?
F7B C10B 1.344(5) . ?
C10B F6B 1.346(5) . ?
C10B C9B 1.462(15) . ?
F3H C9B 1.348(5) . ?
F4H C9B 1.355(4) . ?
F5H C10H 1.343(5) . ?
F7H C10H 1.346(5) . ?
C10H F6B 1.22(2) . ?
C10H C9B 1.54(2) . ?
C1B C2B 1.413(9) . ?
C1B C4B 1.465(9) . ?
C2B C3B 1.378(9) . ?
C2B H2BA 0.9500 . ?
C3B C8B 1.539(10) . ?
C4B C5B 1.469(8) . ?
C5B C6B 1.438(11) . ?
C5B H5BA 0.9500 . ?
C6B C7B 1.352(11) . ?
C6B H6BA 0.9500 . ?
C7B H7BA 0.9500 . ?
C8B C9B 1.576(12) . ?
N1 C1P 1.332(10) . ?
N1 C11P 1.351(10) . ?
N2 C10P 1.305(9) . ?
N2 C12P 1.352(8) . ?
C1P C2P 1.414(11) . ?
C1P H1PA 0.9500 . ?
C2P C3P 1.340(15) . ?
C2P H2PA 0.9500 . ?
C3P C4P 1.392(15) . ?
C3P H3PA 0.9500 . ?
C4P C11P 1.425(9) . ?
C4P C5P 1.435(14) . ?
C5P C6P 1.329(15) . ?
C5P H5PA 0.9500 . ?
C6P C7P 1.440(11) . ?
C6P H6PA 0.9500 . ?
C7P C8P 1.377(13) . ?
C7P C12P 1.416(10) . ?
C8P C9P 1.371(12) . ?
C8P H8PA 0.9500 . ?
C9P C10P 1.407(10) . ?
C9P H9PA 0.9500 . ?
C10P H10A 0.9500 . ?
C11P C12P 1.416(11) . ?
